data_9014682
loop_
_publ_author_name
'Granzin, J.'
'Pohl, D.'

_publ_section_title
;
 Refinement of pucherite, BiVO4
;
_journal_name_full 'Zeitschrift fur Kristallographie'
_journal_page_first 289
_journal_page_last 294
_journal_volume 169
_journal_year 1969
_chemical_compound_source 'Schneeberg, Saxony'
_chemical_formula_sum 'Bi O4 V'
_chemical_name_mineral Pucherite
_space_group_IT_number 60
_symmetry_space_group_name_Hall '-P 2a 2n'
_symmetry_space_group_name_H-M 'P n c a'
_cell_angle_alpha 90
_cell_angle_beta 90
_cell_angle_gamma 90
_cell_length_a 5.328
_cell_length_b 5.052
_cell_length_c 12.003
_cell_formula_units_Z 4
_cell_volume 323.085
_database_code_amcsd 0018353
_exptl_crystal_density_diffrn 6.659
_cod_original_formula_sum 'Bi V O4'
_cod_database_code 9014682

loop_
_space_group_symop_operation_xyz
x,y,z
1/2+x,y,-z
1/2-x,-y,z
x,1/2-y,1/2+z
-x,1/2+y,1/2-z
1/2-x,1/2+y,1/2+z
1/2+x,1/2-y,1/2-z
-x,-y,-z

loop_
_atom_site_aniso_label
_atom_site_aniso_U_11
_atom_site_aniso_U_22
_atom_site_aniso_U_33
_atom_site_aniso_U_12
_atom_site_aniso_U_13
_atom_site_aniso_U_23
Bi 0.01280 0.00905 0.01095 -0.00123 0.00000 0.00000
V 0.01309 0.00750 0.01022 0.00136 0.00000 0.00000
O1 0.00863 0.01293 0.01971 0.00545 -0.00421 -0.00922
O2 0.01438 0.01681 0.01168 0.00000 0.00292 0.00000

loop_
_atom_site_label
_atom_site_fract_x
_atom_site_fract_y
_atom_site_fract_z
Bi 0.25000 0.00000 0.10960
V 0.25000 0.00000 0.39380
O1 0.08300 0.25800 0.46640
O2 0.45800 0.14300 0.30770

loop_
_cod_related_entry_id
_cod_related_entry_database
_cod_related_entry_code
1 AMCSD 0018353
